data_7115316
loop_
_publ_author_name
'Li Xiang'
'Zuowei Xie'

_publ_section_title
;
 Conversion of (eta^5^-C2B9H10R)TaX3 (X = Me, NMe2) to
 (eta^6^-C2B9H10R)TaX' (X' = NMe2, azaallyl) in the absence of a reducing
 agent: synthesis and structure of tantallacarboranes incorporating an
 arachno-eta^6^-C2B9^4-^ ligand
;
_journal_name_full Chem.Commun.
_journal_page_first 8249
_journal_paper_doi 10.1039/C4cc03981E
_journal_volume 50
_journal_year 2014
_chemical_formula_sum 'C12 H38 B9 N4 Ta'
_chemical_formula_weight 516.70
_chemical_name_systematic
; 
 ? 
;
_space_group_IT_number 14
_symmetry_cell_setting monoclinic
_symmetry_space_group_name_Hall '-P 2yn'
_symmetry_space_group_name_H-M 'P 1 21/n 1'
_atom_sites_solution_hydrogens geom
_atom_sites_solution_primary direct
_atom_sites_solution_secondary difmap
_audit_creation_method SHELXL-97
_cell_angle_alpha 90.00
_cell_angle_beta 97.3770(10)
_cell_angle_gamma 90.00
_cell_formula_units_Z 4
_cell_length_a 11.0800(8)
_cell_length_b 16.5890(12)
_cell_length_c 12.2139(9)
_cell_measurement_reflns_used 464
_cell_measurement_temperature 296(2)
_cell_measurement_theta_max 15
_cell_measurement_theta_min 15
_cell_volume 2226.4(3)
_computing_cell_refinement 'BRUKER KAPPA APEXII DUO DIFFRACTOMETER'
_computing_data_collection 'BRUKER KAPPA APEXII DUO DIFFRACTOMETER'
_computing_data_reduction 'BRUKER KAPPA APEXII DUO DIFFRACTOMETER'
_computing_structure_refinement 'SHELXL-97 (Sheldrick, 1997)'
_computing_structure_solution 'SHELXS-97 (Sheldrick, 1990)'
_diffrn_ambient_temperature 296(2)
_diffrn_measured_fraction_theta_full 0.998
_diffrn_measured_fraction_theta_max 0.998
_diffrn_measurement_device_type 'BRUKER KAPPA APEXII DUO DIFFRACTOMETER'
_diffrn_measurement_method 'PHI & OMEGA SCAN'
_diffrn_radiation_monochromator graphite
_diffrn_radiation_source 'fine-focus sealed tube'
_diffrn_radiation_type MoK\a
_diffrn_radiation_wavelength 0.71073
_diffrn_reflns_av_R_equivalents 0.0437
_diffrn_reflns_av_sigmaI/netI 0.0300
_diffrn_reflns_limit_h_max 13
_diffrn_reflns_limit_h_min -13
_diffrn_reflns_limit_k_max 19
_diffrn_reflns_limit_k_min -17
_diffrn_reflns_limit_l_max 14
_diffrn_reflns_limit_l_min -14
_diffrn_reflns_number 17300
_diffrn_reflns_theta_full 25.25
_diffrn_reflns_theta_max 25.25
_diffrn_reflns_theta_min 2.08
_exptl_absorpt_coefficient_mu 4.941
_exptl_absorpt_correction_T_max 0.3188
_exptl_absorpt_correction_T_min 0.1914
_exptl_absorpt_correction_type multi-scan
_exptl_crystal_colour yellow
_exptl_crystal_density_diffrn 1.542
_exptl_crystal_density_method 'not measured'
_exptl_crystal_description block
_exptl_crystal_F_000 1024
_exptl_crystal_size_max 0.50
_exptl_crystal_size_mid 0.40
_exptl_crystal_size_min 0.30
_refine_diff_density_max 0.485
_refine_diff_density_min -0.955
_refine_diff_density_rms 0.096
_refine_ls_extinction_method none
_refine_ls_goodness_of_fit_ref 1.049
_refine_ls_hydrogen_treatment riding
_refine_ls_matrix_type full
_refine_ls_number_parameters 238
_refine_ls_number_reflns 4024
_refine_ls_number_restraints 0
_refine_ls_restrained_S_all 1.049
_refine_ls_R_factor_all 0.0263
_refine_ls_R_factor_gt 0.0211
_refine_ls_shift/su_max 0.013
_refine_ls_shift/su_mean 0.001
_refine_ls_structure_factor_coef Fsqd
_refine_ls_weighting_details 'calc w=1/[\s^2^(Fo^2^)+(0.0137P)^2^+4.6795P] where P=(Fo^2^+2Fc^2^)/3'
_refine_ls_weighting_scheme calc
_refine_ls_wR_factor_gt 0.0517
_refine_ls_wR_factor_ref 0.0574
_reflns_number_gt 3511
_reflns_number_total 4024
_reflns_threshold_expression >2sigma(I)
_cod_data_source_file c4cc03981e2.cif
_cod_data_source_block 1
_cod_original_sg_symbol_H-M P2(1)/n
_cod_database_code 7115316

loop_
_symmetry_equiv_pos_as_xyz
'x, y, z'
'-x+1/2, y+1/2, -z+1/2'
'-x, -y, -z'
'x-1/2, -y-1/2, z-1/2'

loop_
_atom_site_label
_atom_site_type_symbol
_atom_site_fract_x
_atom_site_fract_y
_atom_site_fract_z
_atom_site_U_iso_or_equiv
_atom_site_adp_type
_atom_site_occupancy
_atom_site_symmetry_multiplicity
_atom_site_calc_flag
_atom_site_refinement_flags
Ta1 Ta 0.499550(13) 0.240447(8) 0.127429(12) 0.02766(6) Uani 1 1 d .
C1 C 0.3678(3) 0.3708(2) 0.1582(3) 0.0283(7) Uani 1 1 d .
C2 C 0.4837(3) 0.3932(2) 0.1011(3) 0.0298(8) Uani 1 1 d .
H2 H 0.4707 0.3958 0.0104 0.036 Uiso 1 1 calc R
C11 C 0.2485(3) 0.3608(2) 0.0798(3) 0.0329(8) Uani 1 1 d .
H11A H 0.2553 0.3903 0.0123 0.039 Uiso 1 1 calc R
H11B H 0.2380 0.3043 0.0607 0.039 Uiso 1 1 calc R
C12 C 0.1353(3) 0.3901(2) 0.1274(3) 0.0365(8) Uani 1 1 d .
H12A H 0.1262 0.3593 0.1933 0.044 Uiso 1 1 calc R
H12B H 0.1465 0.4462 0.1488 0.044 Uiso 1 1 calc R
C13 C -0.0712(4) 0.4328(3) 0.0849(4) 0.0575(12) Uani 1 1 d .
H13A H -0.1439 0.4276 0.0334 0.086 Uiso 1 1 calc R
H13B H -0.0453 0.4881 0.0879 0.086 Uiso 1 1 calc R
H13C H -0.0875 0.4160 0.1568 0.086 Uiso 1 1 calc R
C14 C -0.0168(4) 0.2993(3) 0.0399(4) 0.0593(12) Uani 1 1 d .
H14A H -0.0892 0.2961 -0.0123 0.089 Uiso 1 1 calc R
H14B H -0.0340 0.2804 0.1105 0.089 Uiso 1 1 calc R
H14C H 0.0457 0.2665 0.0150 0.089 Uiso 1 1 calc R
C15 C 0.2488(4) 0.1652(3) 0.1801(4) 0.0583(12) Uani 1 1 d .
H15A H 0.1908 0.1421 0.1237 0.087 Uiso 1 1 calc R
H15B H 0.2281 0.2205 0.1912 0.087 Uiso 1 1 calc R
H15C H 0.2476 0.1359 0.2477 0.087 Uiso 1 1 calc R
C16 C 0.3923(5) 0.0741(3) 0.1233(5) 0.0687(15) Uani 1 1 d .
H16A H 0.3976 0.0441 0.1909 0.103 Uiso 1 1 calc R
H16B H 0.4669 0.0685 0.0918 0.103 Uiso 1 1 calc R
H16C H 0.3261 0.0538 0.0723 0.103 Uiso 1 1 calc R
C17 C 0.5576(5) 0.2997(3) -0.1028(4) 0.0529(11) Uani 1 1 d .
H17A H 0.6081 0.2680 -0.1444 0.079 Uiso 1 1 calc R
H17B H 0.6073 0.3368 -0.0565 0.079 Uiso 1 1 calc R
H17C H 0.4996 0.3292 -0.1526 0.079 Uiso 1 1 calc R
C18 C 0.4247(5) 0.1874(3) -0.1058(4) 0.0637(14) Uani 1 1 d .
H18A H 0.4322 0.1996 -0.1815 0.096 Uiso 1 1 calc R
H18B H 0.3405 0.1892 -0.0948 0.096 Uiso 1 1 calc R
H18C H 0.4566 0.1345 -0.0882 0.096 Uiso 1 1 calc R
C19 C 0.6663(5) 0.1233(3) 0.2547(4) 0.0661(14) Uani 1 1 d .
H19A H 0.7347 0.0885 0.2504 0.099 Uiso 1 1 calc R
H19B H 0.5978 0.0918 0.2705 0.099 Uiso 1 1 calc R
H19C H 0.6864 0.1621 0.3124 0.099 Uiso 1 1 calc R
C20 C 0.7229(5) 0.1454(3) 0.0726(5) 0.0719(16) Uani 1 1 d .
H20A H 0.7794 0.1058 0.1056 0.108 Uiso 1 1 calc R
H20B H 0.7662 0.1932 0.0566 0.108 Uiso 1 1 calc R
H20C H 0.6801 0.1243 0.0054 0.108 Uiso 1 1 calc R
N1 N 0.0242(3) 0.3825(2) 0.0496(3) 0.0419(8) Uani 1 1 d .
N2 N 0.3710(3) 0.1608(2) 0.1460(3) 0.0425(8) Uani 1 1 d .
N3 N 0.4931(3) 0.24665(17) -0.0341(3) 0.0356(8) Uani 1 1 d .
N4 N 0.6355(3) 0.1651(2) 0.1493(3) 0.0423(8) Uani 1 1 d .
B3 B 0.6146(4) 0.3623(2) 0.1711(4) 0.0330(9) Uani 1 1 d .
H3 H 0.6957 0.3466 0.1322 0.040 Uiso 1 1 calc R
B4 B 0.5747(4) 0.3166(3) 0.2915(3) 0.0340(9) Uani 1 1 d .
H4 H 0.6272 0.2700 0.3408 0.041 Uiso 1 1 calc R
B5 B 0.4135(4) 0.3213(3) 0.2765(3) 0.0330(9) Uani 1 1 d .
H5 H 0.3543 0.2769 0.3102 0.040 Uiso 1 1 calc R
B6 B 0.4141(4) 0.4710(3) 0.1623(4) 0.0361(10) Uani 1 1 d .
H6 H 0.3618 0.5208 0.1197 0.043 Uiso 1 1 calc R
B7 B 0.5734(4) 0.4657(3) 0.1698(4) 0.0374(10) Uani 1 1 d .
H7 H 0.6250 0.5121 0.1312 0.045 Uiso 1 1 calc R
B8 B 0.6304(4) 0.4178(3) 0.2953(4) 0.0394(10) Uani 1 1 d .
H8 H 0.7197 0.4335 0.3404 0.047 Uiso 1 1 calc R
B9 B 0.5030(4) 0.3917(3) 0.3632(4) 0.0404(11) Uani 1 1 d .
H9 H 0.5084 0.3901 0.4538 0.048 Uiso 1 1 calc R
B10 B 0.3699(4) 0.4248(3) 0.2800(3) 0.0366(10) Uani 1 1 d .
H10 H 0.2883 0.4443 0.3155 0.044 Uiso 1 1 calc R
B11 B 0.5040(4) 0.4849(3) 0.2897(4) 0.0412(11) Uani 1 1 d .
H11 H 0.5111 0.5436 0.3318 0.049 Uiso 1 1 calc R

loop_
_atom_site_aniso_label
_atom_site_aniso_U_11
_atom_site_aniso_U_22
_atom_site_aniso_U_33
_atom_site_aniso_U_23
_atom_site_aniso_U_13
_atom_site_aniso_U_12
Ta1 0.03048(10) 0.01919(9) 0.03468(10) 0.00098(5) 0.00947(6) -0.00157(5)
C1 0.0319(18) 0.0244(18) 0.0289(18) -0.0006(14) 0.0055(14) 0.0023(14)
C2 0.0328(19) 0.0182(17) 0.0385(19) 0.0004(14) 0.0055(15) -0.0017(14)
C11 0.0331(19) 0.032(2) 0.0333(19) -0.0022(15) 0.0036(15) -0.0011(15)
C12 0.034(2) 0.037(2) 0.039(2) -0.0055(17) 0.0051(16) 0.0005(16)
C13 0.035(2) 0.065(3) 0.074(3) 0.009(3) 0.010(2) 0.006(2)
C14 0.050(3) 0.058(3) 0.069(3) -0.011(2) 0.005(2) -0.014(2)
C15 0.044(3) 0.061(3) 0.074(3) -0.001(3) 0.022(2) -0.017(2)
C16 0.079(4) 0.030(2) 0.104(4) -0.007(3) 0.036(3) -0.014(2)
C17 0.071(3) 0.048(3) 0.045(2) 0.000(2) 0.026(2) -0.009(2)
C18 0.084(4) 0.060(3) 0.048(3) -0.013(2) 0.010(2) -0.024(3)
C19 0.081(4) 0.041(3) 0.074(3) 0.012(2) 0.000(3) 0.023(3)
C20 0.053(3) 0.062(3) 0.106(4) -0.001(3) 0.032(3) 0.019(3)
N1 0.0310(17) 0.047(2) 0.0473(19) -0.0014(16) 0.0038(14) -0.0019(15)
N2 0.047(2) 0.0276(17) 0.056(2) -0.0015(15) 0.0205(16) -0.0101(15)
N3 0.043(2) 0.0291(17) 0.0368(18) -0.0042(13) 0.0132(15) -0.0041(13)
N4 0.0418(19) 0.0269(17) 0.059(2) 0.0024(15) 0.0107(16) 0.0076(14)
B3 0.031(2) 0.023(2) 0.044(2) 0.0020(18) 0.0036(18) -0.0030(16)
B4 0.038(2) 0.028(2) 0.035(2) 0.0031(17) -0.0010(18) 0.0022(17)
B5 0.038(2) 0.032(2) 0.030(2) 0.0005(17) 0.0074(17) 0.0026(18)
B6 0.041(2) 0.021(2) 0.044(2) -0.0012(18) 0.0013(19) 0.0051(18)
B7 0.039(2) 0.025(2) 0.046(3) -0.0002(19) -0.0027(19) -0.0057(18)
B8 0.042(2) 0.026(2) 0.047(3) -0.0008(19) -0.007(2) -0.0017(19)
B9 0.048(3) 0.035(3) 0.036(2) -0.0027(18) -0.004(2) 0.007(2)
B10 0.045(3) 0.032(2) 0.032(2) -0.0060(18) 0.0008(19) 0.0076(19)
B11 0.048(3) 0.028(2) 0.044(3) -0.0059(19) -0.008(2) 0.0038(19)

loop_
_atom_type_symbol
_atom_type_description
_atom_type_scat_dispersion_real
_atom_type_scat_dispersion_imag
_atom_type_scat_source
C C 0.0033 0.0016 'International Tables Vol C Tables 4.2.6.8 and 6.1.1.4'
H H 0.0000 0.0000 'International Tables Vol C Tables 4.2.6.8 and 6.1.1.4'
B B 0.0013 0.0007 'International Tables Vol C Tables 4.2.6.8 and 6.1.1.4'
N N 0.0061 0.0033 'International Tables Vol C Tables 4.2.6.8 and 6.1.1.4'
Ta Ta -0.7052 6.5227 'International Tables Vol C Tables 4.2.6.8 and 6.1.1.4'

loop_
_geom_angle_atom_site_label_1
_geom_angle_atom_site_label_2
_geom_angle_atom_site_label_3
_geom_angle
N4 Ta1 N3 95.65(14)
N4 Ta1 N2 96.39(15)
N3 Ta1 N2 102.49(14)
N4 Ta1 B3 97.46(15)
N3 Ta1 B3 97.33(14)
N2 Ta1 B3 154.50(15)
N4 Ta1 B4 92.49(15)
N3 Ta1 B4 140.00(13)
N2 Ta1 B4 115.42(14)
B3 Ta1 B4 42.72(14)
N4 Ta1 B5 126.46(14)
N3 Ta1 B5 136.19(13)
N2 Ta1 B5 85.90(14)
B3 Ta1 B5 68.66(15)
B4 Ta1 B5 41.74(14)
N4 Ta1 C2 133.77(13)
N3 Ta1 C2 80.16(12)
N2 Ta1 C2 129.63(13)
B3 Ta1 C2 39.04(12)
B4 Ta1 C2 66.32(13)
B5 Ta1 C2 62.72(13)
N4 Ta1 C1 158.36(13)
N3 Ta1 C1 98.58(12)
N2 Ta1 C1 96.34(13)
B3 Ta1 C1 64.66(13)
B4 Ta1 C1 66.20(13)
B5 Ta1 C1 37.63(12)
C2 Ta1 C1 35.22(11)
C11 C1 C2 115.6(3)
C11 C1 B5 128.5(3)
C2 C1 B5 108.7(3)
C11 C1 B10 120.3(3)
C2 C1 B10 109.5(3)
B5 C1 B10 63.0(2)
C11 C1 B6 110.3(3)
C2 C1 B6 62.3(2)
B5 C1 B6 112.8(3)
B10 C1 B6 60.7(2)
C11 C1 Ta1 105.5(2)
C2 C1 Ta1 68.75(17)
B5 C1 Ta1 67.34(18)
B10 C1 Ta1 126.4(2)
B6 C1 Ta1 128.0(2)
C1 C2 B3 113.9(3)
C1 C2 B7 113.7(3)
B3 C2 B7 63.4(2)
C1 C2 B6 63.3(2)
B3 C2 B6 114.6(3)
B7 C2 B6 61.6(2)
C1 C2 Ta1 76.02(18)
B3 C2 Ta1 65.82(18)
B7 C2 Ta1 127.6(2)
B6 C2 Ta1 135.7(2)
C12 C11 C1 114.3(3)
N1 C12 C11 112.9(3)
C14 N1 C13 109.7(3)
C14 N1 C12 111.3(3)
C13 N1 C12 109.9(3)
C15 N2 C16 106.0(3)
C15 N2 Ta1 134.7(3)
C16 N2 Ta1 119.3(3)
C18 N3 C17 108.4(3)
C18 N3 Ta1 121.0(3)
C17 N3 Ta1 130.4(3)
C19 N4 C20 110.9(4)
C19 N4 Ta1 120.9(3)
C20 N4 Ta1 128.1(3)
C2 B3 B4 105.4(3)
C2 B3 B8 105.4(3)
B4 B3 B8 60.9(3)
C2 B3 B7 59.5(2)
B4 B3 B7 109.4(3)
B8 B3 B7 60.0(2)
C2 B3 Ta1 75.14(19)
B4 B3 Ta1 68.97(19)
B8 B3 Ta1 128.2(3)
B7 B3 Ta1 132.8(3)
B3 B4 B9 106.7(3)
B3 B4 B5 104.6(3)
B9 B4 B5 60.7(2)
B3 B4 B8 59.6(2)
B9 B4 B8 60.1(3)
B5 B4 B8 107.5(3)
B3 B4 Ta1 68.31(19)
B9 B4 Ta1 130.4(3)
B5 B4 Ta1 72.71(19)
B8 B4 Ta1 126.3(3)
C1 B5 B4 107.4(3)
C1 B5 B10 59.9(2)
B4 B5 B10 108.2(3)
C1 B5 B9 105.8(3)
B4 B5 B9 59.5(2)
B10 B5 B9 59.3(2)
C1 B5 Ta1 75.03(18)
B4 B5 Ta1 65.54(19)
B10 B5 Ta1 130.7(2)
B9 B5 Ta1 122.5(3)
C2 B6 C1 54.4(2)
C2 B6 B11 104.4(3)
C1 B6 B11 106.5(3)
C2 B6 B7 58.9(2)
C1 B6 B7 104.2(3)
B11 B6 B7 60.5(3)
C2 B6 B10 102.4(3)
C1 B6 B10 59.5(2)
B11 B6 B10 61.1(3)
B7 B6 B10 108.7(3)
C2 B7 B6 59.6(2)
C2 B7 B11 104.2(3)
B6 B7 B11 59.6(3)
C2 B7 B8 103.2(3)
B6 B7 B8 108.2(3)
B11 B7 B8 60.5(3)
C2 B7 B3 57.1(2)
B6 B7 B3 107.7(3)
B11 B7 B3 107.8(3)
B8 B7 B3 59.7(2)
B3 B8 B7 60.3(2)
B3 B8 B9 106.1(3)
B7 B8 B9 107.3(3)
B3 B8 B11 107.6(3)
B7 B8 B11 59.7(3)
B9 B8 B11 60.3(3)
B3 B8 B4 59.5(2)
B7 B8 B4 108.4(3)
B9 B8 B4 59.5(3)
B11 B8 B4 108.6(3)
B10 B9 B4 109.2(3)
B10 B9 B8 108.0(3)
B4 B9 B8 60.5(3)
B10 B9 B11 60.1(3)
B4 B9 B11 109.2(3)
B8 B9 B11 60.0(3)
B10 B9 B5 60.3(2)
B4 B9 B5 59.8(2)
B8 B9 B5 107.2(3)
B11 B9 B5 107.8(3)
C1 B10 B6 59.8(2)
C1 B10 B9 104.5(3)
B6 B10 B9 107.9(3)
C1 B10 B11 105.4(3)
B6 B10 B11 59.4(3)
B9 B10 B11 60.5(3)
C1 B10 B5 57.1(2)
B6 B10 B5 107.2(3)
B9 B10 B5 60.4(2)
B11 B10 B5 108.3(3)
B6 B11 B7 59.9(3)
B6 B11 B10 59.5(3)
B7 B11 B10 107.0(3)
B6 B11 B8 107.8(3)
B7 B11 B8 59.8(3)
B10 B11 B8 107.3(3)
B6 B11 B9 107.0(3)
B7 B11 B9 107.0(3)
B10 B11 B9 59.4(3)
B8 B11 B9 59.8(3)

loop_
_geom_bond_atom_site_label_1
_geom_bond_atom_site_label_2
_geom_bond_distance
Ta1 N4 1.949(3)
Ta1 N3 1.968(3)
Ta1 N2 1.978(3)
Ta1 B3 2.413(4)
Ta1 B4 2.424(4)
Ta1 B5 2.543(4)
Ta1 C2 2.557(3)
Ta1 C1 2.662(3)
C1 C11 1.539(5)
C1 C2 1.582(5)
C1 B5 1.682(5)
C1 B10 1.734(5)
C1 B6 1.739(5)
C2 B3 1.666(5)
C2 B7 1.710(5)
C2 B6 1.723(5)
C11 C12 1.527(5)
C12 N1 1.461(5)
C13 N1 1.455(5)
C14 N1 1.453(6)
C15 N2 1.468(5)
C16 N2 1.488(5)
C17 N3 1.464(5)
C18 N3 1.462(5)
C19 N4 1.464(6)
C20 N4 1.468(6)
B3 B4 1.762(6)
B3 B8 1.764(6)
B3 B7 1.774(6)
B4 B9 1.769(6)
B4 B5 1.773(6)
B4 B8 1.787(6)
B5 B10 1.786(6)
B5 B9 1.789(6)
B6 B11 1.752(6)
B6 B7 1.758(6)
B6 B10 1.753(6)
B7 B11 1.768(7)
B7 B8 1.770(6)
B8 B9 1.780(7)
B8 B11 1.783(6)
B9 B10 1.768(6)
B9 B11 1.788(7)
B10 B11 1.781(7)
